data_4335132
loop_
_publ_author_name
'Pius O. Adelani'
'Ginger E. Sigmon'
'Peter C. Burns'

_publ_section_title
;
 Hybrid Uranyl Arsonate Coordination Nanocages
;
_journal_name_full 'Inorganic Chemistry'
_journal_page_first 6245
_journal_page_last 6247
_journal_paper_doi 10.1021/ic400827h
_journal_volume 52
_journal_year 2013
_chemical_formula_moiety 'C180 As31 O121 U12'
_chemical_formula_sum 'C180 As31 O121 U12'
_chemical_formula_weight 9276.68
_chemical_name_systematic
; 
 ? 
;
_space_group_IT_number 60
_symmetry_cell_setting orthorhombic
_symmetry_space_group_name_Hall '-P 2n 2ab'
_symmetry_space_group_name_H-M 'P b c n'
_atom_sites_solution_hydrogens none
_atom_sites_solution_primary direct
_atom_sites_solution_secondary difmap
_audit_creation_method SHELXL-97
_cell_angle_alpha 90.00
_cell_angle_beta 90.00
_cell_angle_gamma 90.00
_cell_formula_units_Z 4
_cell_length_a 31.365(3)
_cell_length_b 30.630(3)
_cell_length_c 28.328(3)
_cell_measurement_reflns_used 9947
_cell_measurement_temperature 100(2)
_cell_measurement_theta_max 19.43
_cell_measurement_theta_min 2.18
_cell_volume 27215(5)
_computing_cell_refinement 'Bruker SAINT'
_computing_data_collection 'Bruker APEX2'
_computing_data_reduction 'Bruker SAINT'
_computing_molecular_graphics 'Bruker SHELXTL'
_computing_publication_material 'Bruker SHELXTL'
_computing_structure_refinement 'SHELXL-97 (Sheldrick, 1997)'
_computing_structure_solution 'SHELXS-97 (Sheldrick, 1990)'
_diffrn_ambient_temperature 100(2)
_diffrn_measured_fraction_theta_full 0.991
_diffrn_measured_fraction_theta_max 0.991
_diffrn_measurement_device_type 'Bruker APEX-II CCD'
_diffrn_measurement_method '\f and \w scans'
_diffrn_radiation_monochromator graphite
_diffrn_radiation_source 'fine-focus sealed tube'
_diffrn_radiation_type MoK\a
_diffrn_radiation_wavelength 0.71073
_diffrn_reflns_av_R_equivalents 0.2101
_diffrn_reflns_av_sigmaI/netI 0.2135
_diffrn_reflns_limit_h_max 36
_diffrn_reflns_limit_h_min -40
_diffrn_reflns_limit_k_max 37
_diffrn_reflns_limit_k_min -39
_diffrn_reflns_limit_l_max 36
_diffrn_reflns_limit_l_min -36
_diffrn_reflns_number 161085
_diffrn_reflns_theta_full 27.52
_diffrn_reflns_theta_max 27.52
_diffrn_reflns_theta_min 0.93
_diffrn_standards_number 0
_exptl_absorpt_coefficient_mu 10.941
_exptl_absorpt_correction_T_max 0.7456
_exptl_absorpt_correction_T_min 0.6106
_exptl_absorpt_correction_type empirical
_exptl_absorpt_process_details SHELXPREP
_exptl_crystal_colour yellow
_exptl_crystal_density_diffrn 2.264
_exptl_crystal_description needle
_exptl_crystal_F_000 16700
_exptl_crystal_size_max 0.215
_exptl_crystal_size_mid 0.053
_exptl_crystal_size_min 0.052
_platon_squeeze_details
;
;
_refine_diff_density_max 6.959
_refine_diff_density_min -5.351
_refine_diff_density_rms 0.320
_refine_ls_extinction_method none
_refine_ls_goodness_of_fit_ref 1.075
_refine_ls_hydrogen_treatment constr
_refine_ls_matrix_type full
_refine_ls_number_parameters 614
_refine_ls_number_reflns 31053
_refine_ls_number_restraints 90
_refine_ls_restrained_S_all 1.073
_refine_ls_R_factor_all 0.2843
_refine_ls_R_factor_gt 0.1105
_refine_ls_shift/su_max 0.001
_refine_ls_shift/su_mean 0.000
_refine_ls_structure_factor_coef Fsqd
_refine_ls_weighting_details 'calc w=1/[\s^2^(Fo^2^)+(0.1657P)^2^+0.0000P] where P=(Fo^2^+2Fc^2^)/3'
_refine_ls_weighting_scheme calc
_refine_ls_wR_factor_gt 0.2845
_refine_ls_wR_factor_ref 0.3716
_reflns_number_gt 10454
_reflns_number_total 31053
_reflns_threshold_expression >2sigma(I)
_cod_data_source_file ic400827h_si_002_2.cif
_cod_data_source_block save
_cod_original_sg_symbol_Hall 'P 2n 2ab'
_cod_database_code 4335132

loop_
_symmetry_equiv_pos_as_xyz
'x, y, z'
'-x+1/2, -y+1/2, z+1/2'
'-x, y, -z+1/2'
'x+1/2, -y+1/2, -z'
'-x, -y, -z'
'x-1/2, y-1/2, -z-1/2'
'x, -y, z-1/2'
'-x-1/2, y-1/2, z'

loop_
_atom_site_label
_atom_site_type_symbol
_atom_site_fract_x
_atom_site_fract_y
_atom_site_fract_z
_atom_site_U_iso_or_equiv
_atom_site_adp_type
_atom_site_occupancy
_atom_site_symmetry_multiplicity
_atom_site_calc_flag
_atom_site_refinement_flags
U1 U 0.61896(3) 0.95299(3) 0.78766(3) 0.0515(3) Uani 1 1 d .
U2 U 0.56930(3) 0.90716(4) 0.61068(3) 0.0595(3) Uani 1 1 d .
U3 U 0.69633(3) 0.80647(4) 0.82206(4) 0.0618(3) Uani 1 1 d .
U4 U 0.62971(4) 0.68961(4) 0.63354(5) 0.0787(4) Uani 1 1 d .
U5 U 0.58096(5) 0.58161(4) 0.77964(6) 0.0905(5) Uani 1 1 d .
U6 U 0.57376(6) 0.74831(6) 0.94561(5) 0.1132(6) Uani 1 1 d .
As1 As 0.72004(7) 0.90613(9) 0.75298(9) 0.0471(6) Uani 1 1 d .
As2 As 0.52530(8) 0.97615(10) 0.86267(9) 0.0519(7) Uani 1 1 d .
As3 As 0.43999(8) 1.00151(10) 0.81060(10) 0.0546(7) Uani 1 1 d .
As4 As 0.66647(8) 0.94938(10) 0.67056(9) 0.0564(7) Uani 1 1 d .
As5 As 0.68743(9) 0.91092(10) 0.88155(10) 0.0595(8) Uani 1 1 d .
As6 As 0.62895(11) 0.80304(10) 0.57241(11) 0.0694(9) Uani 1 1 d .
As7 As 0.49799(9) 0.84684(12) 0.52410(11) 0.0741(9) Uani 1 1 d .
As8 As 0.52042(12) 0.52705(11) 0.68731(15) 0.0923(11) Uani 1 1 d .
As9 As 0.70775(10) 0.73447(11) 0.71823(13) 0.0791(10) Uani 1 1 d .
As10 As 0.68063(11) 0.63553(11) 0.73472(15) 0.0913(12) Uani 1 1 d .
As11 As 0.66987(13) 0.82368(17) 0.94413(13) 0.1129(16) Uani 1 1 d .
As12 As 0.53968(17) 0.69707(14) 0.54208(14) 0.1137(15) Uani 1 1 d .
As13 As 0.67813(18) 0.70797(16) 0.89255(18) 0.1296(18) Uani 1 1 d .
As14 As 0.60728(13) 0.57044(12) 0.65496(16) 0.0999(12) Uani 1 1 d .
As15 As 0.5962(2) 0.63976(13) 0.89736(17) 0.1380(19) Uani 1 1 d .
As16 As 0.5000 0.7788(4) 0.7500 0.206(4) Uani 1 2 d S
O1 O 0.6385(5) 0.9100(5) 0.6472(6) 0.053(4) Uiso 1 1 d .
O2 O 0.4185(5) 0.9770(5) 0.8571(6) 0.058(5) Uiso 1 1 d .
O3 O 0.6123(5) 0.8991(5) 0.7647(6) 0.055(4) Uiso 1 1 d .
O4 O 0.5893(6) 0.9274(6) 0.5557(7) 0.073(5) Uiso 1 1 d .
O5 O 0.6942(5) 0.9414(5) 0.7859(5) 0.045(4) Uiso 1 1 d .
O6 O 0.5557(5) 0.9427(5) 0.8315(5) 0.047(4) Uiso 1 1 d .
O7 O 0.7048(5) 0.8537(5) 0.7554(5) 0.046(4) Uiso 1 1 d .
O8 O 0.6235(5) 1.0058(6) 0.8100(6) 0.063(5) Uiso 1 1 d .
O9 O 0.4948(5) 0.9470(5) 0.8983(6) 0.055(4) Uiso 1 1 d .
O10 O 0.6386(5) 0.9236(5) 0.8606(6) 0.055(4) Uiso 1 1 d .
O11 O 0.7161(5) 0.8746(6) 0.8516(6) 0.062(5) Uiso 1 1 d .
O12 O 0.4408(5) 0.9751(5) 0.7606(6) 0.057(5) Uiso 1 1 d .
O13 O 0.6439(5) 0.9772(5) 0.7138(6) 0.056(5) Uiso 1 1 d .
O14 O 0.4946(5) 1.0046(5) 0.8235(6) 0.058(5) Uiso 1 1 d .
O15 O 0.7122(5) 0.9232(5) 0.6941(6) 0.055(4) Uiso 1 1 d .
O16 O 0.5176(7) 0.8572(7) 0.5772(7) 0.085(6) Uiso 1 1 d .
O17 O 0.6804(5) 0.7688(5) 0.7501(6) 0.058(5) Uiso 1 1 d .
O18 O 0.5487(5) 0.8882(5) 0.6653(6) 0.057(5) Uiso 1 1 d .
O19 O 0.5659(8) 0.7606(8) 0.8846(9) 0.117(8) Uiso 1 1 d .
O20 O 0.6416(5) 0.8221(5) 0.8243(6) 0.057(5) Uiso 1 1 d .
O21 O 0.6026(8) 0.8401(8) 0.6031(8) 0.107(5) Uiso 1 1 d .
O22 O 0.5616(7) 0.5368(7) 0.6451(8) 0.096(7) Uiso 1 1 d .
O23 O 0.5516(6) 0.6214(6) 0.7474(7) 0.080(6) Uiso 1 1 d .
O24 O 0.6693(6) 0.6386(6) 0.6769(7) 0.078(6) Uiso 1 1 d .
O25 O 0.5640(8) 0.6916(7) 0.5943(8) 0.102(7) Uiso 1 1 d .
O26 O 0.6197(8) 0.8163(7) 0.9415(8) 0.102(7) Uiso 1 1 d .
O27 O 0.6406(7) 0.6309(7) 0.7745(7) 0.093(7) Uiso 1 1 d .
O28 O 0.7509(7) 0.7916(6) 0.8182(7) 0.083(6) Uiso 1 1 d .
O29 O 0.7036(7) 0.6864(7) 0.7512(8) 0.095(7) Uiso 1 1 d .
O30 O 0.5948(6) 0.6205(6) 0.6385(7) 0.077(6) Uiso 1 1 d .
O31 O 0.6993(7) 0.8001(7) 0.9056(7) 0.085(6) Uiso 1 1 d .
O32 O 0.6909(6) 0.7277(7) 0.6672(7) 0.082(6) Uiso 1 1 d .
O33 O 0.5819(10) 0.7400(10) 1.0039(11) 0.154(11) Uiso 1 1 d .
O34 O 0.6219(7) 0.7595(8) 0.6072(8) 0.107(5) Uiso 1 1 d .
O35 O 0.6046(8) 0.7937(8) 0.5211(9) 0.114(8) Uiso 1 1 d .
O36 O 0.6219(7) 0.5655(7) 0.7118(8) 0.091(7) Uiso 1 1 d .
O37 O 0.6098(7) 0.5419(7) 0.8131(8) 0.096(7) Uiso 1 1 d .
O38 O 0.6737(7) 0.7332(7) 0.8424(7) 0.084(6) Uiso 1 1 d .
O39 O 0.5390(7) 0.8327(7) 0.4885(8) 0.102(7) Uiso 1 1 d .
O40 O 0.6781(6) 0.8853(7) 0.9365(7) 0.082(6) Uiso 1 1 d .
O41 O 0.6555(9) 0.6560(9) 0.8797(10) 0.134(10) Uiso 1 1 d .
O42 O 0.6495(8) 0.7317(8) 0.9414(9) 0.114(8) Uiso 1 1 d .
O43 O 0.5449(8) 0.5264(8) 0.7398(9) 0.108(8) Uiso 1 1 d .
O44 O 0.5782(8) 0.7098(8) 0.5064(9) 0.116(8) Uiso 1 1 d .
O45 O 0.4661(9) 0.8049(9) 0.5282(10) 0.134(10) Uiso 1 1 d .
O46 O 0.5784(7) 0.6287(7) 0.8445(8) 0.094(7) Uiso 1 1 d .
O47 O 0.4975(10) 0.7306(10) 0.5538(10) 0.147(10) Uiso 1 1 d .
O48 O 0.6548(9) 0.6743(9) 0.5849(9) 0.123(9) Uiso 1 1 d .
O49 O 0.6001(6) 0.7052(6) 0.6855(7) 0.072(5) Uiso 1 1 d .
O50 O 0.5751(9) 0.6795(9) 0.9279(10) 0.125(9) Uiso 1 1 d .
O51 O 0.4826(7) 0.5637(7) 0.6785(7) 0.086(6) Uiso 1 1 d .
O52* O 0.5125(5) 0.7405(5) 0.7900(5) 0.043(4) Uiso 1 1 d .
O53* O 0.4884(5) 0.8175(5) 0.7089(5) 0.040(4) Uiso 1 1 d .
O54* O 0.5511(5) 0.7793(5) 0.7316(5) 0.038(4) Uiso 1 1 d .
O1W O 0.667(3) 0.666(3) 0.404(3) 0.51(6) Uiso 1 1 d .
O2W O 0.5000 0.9027(9) 0.7500 0.084(9) Uiso 1 2 d S
O3W O 0.6235(7) 0.8281(8) 0.7019(8) 0.103(7) Uiso 1 1 d .
O4W O 0.5996(8) 0.7181(8) 0.7900(8) 0.105(7) Uiso 1 1 d .
O5W O 0.5312(8) 0.7797(8) 0.6284(8) 0.107(8) Uiso 1 1 d .
O6W O 0.5655(7) 0.8544(8) 0.8663(8) 0.102(7) Uiso 1 1 d .
O7W O 0.4907(8) 0.6613(8) 0.8292(9) 0.118(8) Uiso 1 1 d .
C1 C 0.7789(9) 0.9135(15) 0.7569(13) 0.167(4) Uiso 1 1 d GU
C2 C 0.7976(14) 0.9542(11) 0.7497(12) 0.167(4) Uiso 1 1 d GU
C3 C 0.8414(14) 0.9591(10) 0.7544(12) 0.166(4) Uiso 1 1 d GU
C4 C 0.8666(9) 0.9234(15) 0.7662(12) 0.166(4) Uiso 1 1 d GU
C5 C 0.8480(14) 0.8828(11) 0.7734(11) 0.166(4) Uiso 1 1 d GU
C6 C 0.8041(15) 0.8779(10) 0.7687(12) 0.167(4) Uiso 1 1 d GU
C7 C 0.5561(6) 1.0195(6) 0.8924(7) 0.083(4) Uiso 1 1 d GU
C8 C 0.5536(6) 1.0632(7) 0.8793(6) 0.083(4) Uiso 1 1 d GU
C9 C 0.5774(7) 1.0944(5) 0.9032(8) 0.083(4) Uiso 1 1 d GU
C10 C 0.6038(6) 1.0819(6) 0.9402(7) 0.083(4) Uiso 1 1 d GU
C11 C 0.6063(6) 1.0383(7) 0.9534(6) 0.083(4) Uiso 1 1 d GU
C12 C 0.5825(7) 1.0071(5) 0.9295(8) 0.083(4) Uiso 1 1 d GU
C13 C 0.4250(10) 1.0594(8) 0.8008(13) 0.139(6) Uiso 1 1 d GU
C14 C 0.4322(9) 1.0802(11) 0.7579(10) 0.139(6) Uiso 1 1 d GU
C15 C 0.4211(10) 1.1238(11) 0.7522(9) 0.140(6) Uiso 1 1 d GU
C16 C 0.4028(10) 1.1467(8) 0.7895(13) 0.140(6) Uiso 1 1 d GU
C17 C 0.3957(10) 1.1259(11) 0.8324(10) 0.140(6) Uiso 1 1 d GU
C18 C 0.4067(10) 1.0823(11) 0.8380(9) 0.140(6) Uiso 1 1 d GU
C19 C 0.6877(8) 0.9890(8) 0.6247(9) 0.109(5) Uiso 1 1 d GU
C20 C 0.6827(8) 0.9830(7) 0.5763(10) 0.109(5) Uiso 1 1 d GU
C21 C 0.6952(8) 1.0155(9) 0.5451(6) 0.109(5) Uiso 1 1 d GU
C22 C 0.7128(8) 1.0541(8) 0.5621(9) 0.109(5) Uiso 1 1 d GU
C23 C 0.7178(8) 1.0601(7) 0.6104(10) 0.109(5) Uiso 1 1 d GU
C24 C 0.7052(8) 1.0276(9) 0.6417(6) 0.109(5) Uiso 1 1 d GU
C25 C 0.7205(10) 0.9592(9) 0.8963(10) 0.129(6) Uiso 1 1 d GU
C26 C 0.7016(7) 0.9998(11) 0.9034(10) 0.129(6) Uiso 1 1 d GU
C27 C 0.7268(10) 1.0359(8) 0.9137(10) 0.129(6) Uiso 1 1 d GU
C28 C 0.7708(10) 1.0315(9) 0.9169(10) 0.129(6) Uiso 1 1 d GU
C29 C 0.7896(7) 0.9909(11) 0.9098(10) 0.129(6) Uiso 1 1 d GU
C30 C 0.7645(10) 0.9548(8) 0.8995(10) 0.129(6) Uiso 1 1 d GU
C31 C 0.6849(9) 0.8183(15) 0.5634(12) 0.167(4) Uiso 1 1 d GU
C32 C 0.6965(12) 0.8609(12) 0.5524(12) 0.168(4) Uiso 1 1 d GU
C33 C 0.7382(15) 0.8701(9) 0.5388(12) 0.168(4) Uiso 1 1 d GU
C34 C 0.7681(9) 0.8368(15) 0.5363(12) 0.168(4) Uiso 1 1 d GU
C35 C 0.7565(12) 0.7942(12) 0.5473(13) 0.168(4) Uiso 1 1 d GU
C36 C 0.7148(15) 0.7849(9) 0.5608(12) 0.167(4) Uiso 1 1 d GU
C37 C 0.4686(7) 0.8949(7) 0.4958(8) 0.097(4) Uiso 1 1 d GU
C38 C 0.4252(8) 0.8892(6) 0.4880(8) 0.097(4) Uiso 1 1 d GU
C39 C 0.4012(5) 0.9229(8) 0.4684(8) 0.097(4) Uiso 1 1 d GU
C40 C 0.4207(7) 0.9621(7) 0.4566(8) 0.097(4) Uiso 1 1 d GU
C41 C 0.4641(8) 0.9678(6) 0.4644(8) 0.097(4) Uiso 1 1 d GU
C42 C 0.4880(5) 0.9342(8) 0.4840(8) 0.097(4) Uiso 1 1 d GU
C43 C 0.5014(16) 0.4710(11) 0.6737(15) 0.187(8) Uiso 1 1 d GU
C44 C 0.5233(10) 0.4351(18) 0.6916(12) 0.188(8) Uiso 1 1 d GU
C45 C 0.5082(15) 0.3932(14) 0.6831(14) 0.188(8) Uiso 1 1 d GU
C46 C 0.4712(16) 0.3871(11) 0.6569(15) 0.188(8) Uiso 1 1 d GU
C47 C 0.4494(10) 0.4229(18) 0.6390(12) 0.188(8) Uiso 1 1 d GU
C48 C 0.4644(15) 0.4649(14) 0.6475(14) 0.188(8) Uiso 1 1 d GU
C49 C 0.7643(11) 0.7477(16) 0.710(2) 0.207(9) Uiso 1 1 d GU
C50 C 0.792(2) 0.7314(12) 0.7432(14) 0.207(9) Uiso 1 1 d GU
C51 C 0.8351(17) 0.7432(16) 0.7421(15) 0.207(9) Uiso 1 1 d GU
C52 C 0.8499(11) 0.7714(16) 0.707(2) 0.207(9) Uiso 1 1 d GU
C53 C 0.822(2) 0.7877(12) 0.6736(14) 0.207(9) Uiso 1 1 d GU
C54 C 0.7791(17) 0.7759(16) 0.6748(15) 0.207(9) Uiso 1 1 d GU
C55 C 0.7274(10) 0.6007(11) 0.7457(13) 0.155(7) Uiso 1 1 d GU
C56 C 0.7243(9) 0.5674(12) 0.7788(12) 0.155(7) Uiso 1 1 d GU
C57 C 0.7609(14) 0.5460(9) 0.7941(10) 0.155(7) Uiso 1 1 d GU
C58 C 0.8005(10) 0.5580(11) 0.7764(13) 0.155(7) Uiso 1 1 d GU
C59 C 0.8036(9) 0.5914(12) 0.7433(13) 0.155(7) Uiso 1 1 d GU
C60 C 0.7670(14) 0.6127(9) 0.7279(10) 0.155(7) Uiso 1 1 d GU
C61 C 0.6944(12) 0.8193(11) 1.0048(9) 0.148(7) Uiso 1 1 d GU
C62 C 0.7339(11) 0.8378(10) 1.0146(11) 0.148(7) Uiso 1 1 d GU
C63 C 0.7491(8) 0.8384(10) 1.0607(14) 0.148(7) Uiso 1 1 d GU
C64 C 0.7248(12) 0.8207(11) 1.0969(9) 0.148(7) Uiso 1 1 d GU
C65 C 0.6853(11) 0.8022(10) 1.0871(11) 0.148(7) Uiso 1 1 d GU
C66 C 0.6701(8) 0.8015(10) 1.0410(14) 0.148(7) Uiso 1 1 d GU
C67 C 0.5211(10) 0.6445(8) 0.5206(13) 0.142(6) Uiso 1 1 d GU
C68 C 0.5295(9) 0.6094(13) 0.5502(9) 0.142(6) Uiso 1 1 d GU
C69 C 0.5187(10) 0.5673(10) 0.5363(11) 0.142(6) Uiso 1 1 d GU
C70 C 0.4995(10) 0.5604(8) 0.4927(13) 0.142(6) Uiso 1 1 d GU
C71 C 0.4911(10) 0.5955(13) 0.4631(9) 0.142(6) Uiso 1 1 d GU
C72 C 0.5019(10) 0.6376(10) 0.4770(11) 0.143(6) Uiso 1 1 d GU
C73 C 0.7312(9) 0.6963(13) 0.8989(15) 0.167(4) Uiso 1 1 d GU
C74 C 0.7501(14) 0.6657(12) 0.8694(12) 0.168(4) Uiso 1 1 d GU
C75 C 0.7938(14) 0.6584(10) 0.8718(12) 0.168(4) Uiso 1 1 d GU
C76 C 0.8186(8) 0.6817(13) 0.9037(15) 0.168(4) Uiso 1 1 d GU
C77 C 0.7996(14) 0.7124(12) 0.9332(11) 0.168(4) Uiso 1 1 d GU
C78 C 0.7559(14) 0.7197(10) 0.9308(12) 0.168(4) Uiso 1 1 d GU
C79 C 0.6488(11) 0.5440(14) 0.6094(14) 0.175(8) Uiso 1 1 d GU
C80 C 0.6662(13) 0.5041(15) 0.6225(10) 0.175(8) Uiso 1 1 d GU
C81 C 0.6933(12) 0.4821(10) 0.5918(16) 0.175(8) Uiso 1 1 d GU
C82 C 0.7030(10) 0.5000(14) 0.5480(14) 0.175(8) Uiso 1 1 d GU
C83 C 0.6856(13) 0.5400(15) 0.5350(10) 0.175(8) Uiso 1 1 d GU
C84 C 0.6585(12) 0.5619(10) 0.5656(17) 0.175(8) Uiso 1 1 d GU
C85 C 0.6023(13) 0.5921(15) 0.9372(16) 0.193(8) Uiso 1 1 d GU
C86 C 0.6135(13) 0.6023(11) 0.983(2) 0.193(8) Uiso 1 1 d GU
C87 C 0.6171(12) 0.5694(19) 1.0169(11) 0.193(8) Uiso 1 1 d GU
C88 C 0.6095(13) 0.5263(15) 1.0043(16) 0.193(8) Uiso 1 1 d GU
C89 C 0.5983(13) 0.5160(11) 0.958(2) 0.193(8) Uiso 1 1 d GU
C90 C 0.5947(12) 0.5489(18) 0.9246(11) 0.193(8) Uiso 1 1 d GU

loop_
_atom_site_aniso_label
_atom_site_aniso_U_11
_atom_site_aniso_U_22
_atom_site_aniso_U_33
_atom_site_aniso_U_23
_atom_site_aniso_U_13
_atom_site_aniso_U_12
U1 0.0373(5) 0.0711(7) 0.0463(6) -0.0015(5) 0.0038(5) 0.0057(5)
U2 0.0447(6) 0.0979(9) 0.0360(5) 0.0110(6) 0.0062(5) 0.0106(6)
U3 0.0457(6) 0.0654(7) 0.0743(8) 0.0022(6) -0.0006(6) -0.0020(5)
U4 0.0896(9) 0.0605(8) 0.0860(9) -0.0111(7) 0.0145(7) 0.0039(7)
U5 0.0814(9) 0.0630(8) 0.1270(13) 0.0009(8) 0.0056(8) 0.0152(7)
U6 0.1466(15) 0.1299(13) 0.0631(9) 0.0030(8) -0.0180(9) 0.0655(11)
As1 0.0311(13) 0.0594(17) 0.0509(16) -0.0018(13) 0.0028(12) -0.0023(12)
As2 0.0344(13) 0.080(2) 0.0408(15) -0.0142(14) -0.0011(12) -0.0036(13)
As3 0.0351(14) 0.0735(19) 0.0552(17) -0.0105(15) 0.0011(13) 0.0012(13)
As4 0.0408(14) 0.079(2) 0.0493(16) 0.0102(15) 0.0099(13) 0.0065(14)
As5 0.0441(15) 0.085(2) 0.0498(17) 0.0063(15) -0.0053(13) 0.0037(14)
As6 0.082(2) 0.066(2) 0.0599(19) -0.0088(16) 0.0083(17) -0.0037(17)
As7 0.0504(17) 0.117(3) 0.0551(19) 0.0102(18) -0.0019(15) -0.0103(18)
As8 0.094(3) 0.058(2) 0.125(3) -0.007(2) 0.006(2) 0.0002(19)
As9 0.069(2) 0.072(2) 0.097(3) -0.0165(19) 0.0164(19) 0.0016(17)
As10 0.072(2) 0.065(2) 0.136(3) -0.014(2) 0.000(2) 0.0185(17)
As11 0.092(3) 0.186(4) 0.061(2) -0.005(3) -0.022(2) 0.062(3)
As12 0.164(4) 0.105(3) 0.072(2) -0.010(2) 0.004(3) -0.040(3)
As13 0.152(4) 0.108(3) 0.129(4) 0.041(3) -0.043(3) -0.036(3)
As14 0.093(3) 0.071(2) 0.137(4) -0.013(2) 0.016(3) 0.010(2)
As15 0.236(6) 0.066(3) 0.112(3) 0.019(2) -0.003(4) 0.008(3)
As16 0.156(8) 0.233(11) 0.229(11) 0.000 0.005(8) 0.000

loop_
_atom_type_symbol
_atom_type_description
_atom_type_scat_dispersion_real
_atom_type_scat_dispersion_imag
_atom_type_scat_source
C C 0.0033 0.0016 'International Tables Vol C Tables 4.2.6.8 and 6.1.1.4'
O O 0.0106 0.0060 'International Tables Vol C Tables 4.2.6.8 and 6.1.1.4'
As As 0.0499 2.0058 'International Tables Vol C Tables 4.2.6.8 and 6.1.1.4'
U U -9.6767 9.6646 'International Tables Vol C Tables 4.2.6.8 and 6.1.1.4'

loop_
_geom_angle_atom_site_label_1
_geom_angle_atom_site_label_2
_geom_angle_atom_site_label_3
_geom_angle
_geom_angle_site_symmetry_1
_geom_angle_site_symmetry_3
O8 U1 O3 177.9(8) . .
O8 U1 O10 90.9(7) . .
O3 U1 O10 89.8(7) . .
O8 U1 O13 90.2(7) . .
O3 U1 O13 90.4(7) . .
O10 U1 O13 145.1(6) . .
O8 U1 O6 90.1(7) . .
O3 U1 O6 88.2(6) . .
O10 U1 O6 72.8(6) . .
O13 U1 O6 142.1(5) . .
O8 U1 O5 93.8(7) . .
O3 U1 O5 88.3(6) . .
O10 U1 O5 72.6(5) . .
O13 U1 O5 72.5(5) . .
O6 U1 O5 145.2(5) . .
O8 U1 O12 90.5(7) . 3_656
O3 U1 O12 87.9(7) . 3_656
O10 U1 O12 144.3(6) . 3_656
O13 U1 O12 70.5(6) . 3_656
O6 U1 O12 71.5(5) . 3_656
O5 U1 O12 142.8(5) . 3_656
O4 U2 O18 178.6(8) . .
O4 U2 O21 93.9(8) . .
O18 U2 O21 87.5(8) . .
O4 U2 O9 91.5(7) . 3_656
O18 U2 O9 87.2(7) . 3_656
O21 U2 O9 146.3(7) . 3_656
O4 U2 O2 88.0(7) . 3_656
O18 U2 O2 91.0(7) . 3_656
O21 U2 O2 140.2(7) . 3_656
O9 U2 O2 73.2(6) 3_656 3_656
O4 U2 O1 92.6(7) . .
O18 U2 O1 88.0(7) . .
O21 U2 O1 70.4(7) . .
O9 U2 O1 142.5(5) 3_656 .
O2 U2 O1 69.8(6) 3_656 .
O4 U2 O16 96.5(8) . .
O18 U2 O16 83.7(7) . .
O21 U2 O16 72.9(8) . .
O9 U2 O16 73.5(6) 3_656 .
O2 U2 O16 146.5(6) 3_656 .
O1 U2 O16 142.6(6) . .
O28 U3 O20 178.4(9) . .
O28 U3 O11 89.8(8) . .
O20 U3 O11 90.1(7) . .
O28 U3 O31 90.1(8) . .
O20 U3 O31 91.4(7) . .
O11 U3 O31 72.8(6) . .
O28 U3 O17 91.4(8) . .
O20 U3 O17 87.7(7) . .
O11 U3 O17 142.3(6) . .
O31 U3 O17 144.8(6) . .
O28 U3 O7 90.0(7) . .
O20 U3 O7 88.5(6) . .
O11 U3 O7 73.3(6) . .
O31 U3 O7 146.2(6) . .
O17 U3 O7 69.0(5) . .
O28 U3 O38 93.4(8) . .
O20 U3 O38 87.6(7) . .
O11 U3 O38 145.2(6) . .
O31 U3 O38 72.5(7) . .
O17 U3 O38 72.3(6) . .
O7 U3 O38 141.3(6) . .
O48 U4 O49 177.3(11) . .
O48 U4 O34 92.6(11) . .
O49 U4 O34 87.9(8) . .
O48 U4 O24 89.8(10) . .
O49 U4 O24 91.2(8) . .
O34 U4 O24 148.7(8) . .
O48 U4 O25 91.8(11) . .
O49 U4 O25 85.8(8) . .
O34 U4 O25 74.1(8) . .
O24 U4 O25 137.1(7) . .
O48 U4 O30 90.9(10) . .
O49 U4 O30 87.2(7) . .
O34 U4 O30 143.4(8) . .
O24 U4 O30 67.7(7) . .
O25 U4 O30 69.4(7) . .
O48 U4 O32 95.0(10) . .
O49 U4 O32 87.7(8) . .
O34 U4 O32 76.3(8) . .
O24 U4 O32 72.4(7) . .
O25 U4 O32 149.8(7) . .
O30 U4 O32 139.6(7) . .
O37 U5 O23 178.8(10) . .
O37 U5 O46 91.2(9) . .
O23 U5 O46 87.9(9) . .
O37 U5 O36 90.8(9) . .
O23 U5 O36 90.4(8) . .
O46 U5 O36 141.9(8) . .
O37 U5 O43 90.5(9) . .
O23 U5 O43 89.9(9) . .
O46 U5 O43 144.4(8) . .
O36 U5 O43 73.6(8) . .
O37 U5 O51 90.2(9) . 3_656
O23 U5 O51 88.9(8) . 3_656
O46 U5 O51 73.8(7) . 3_656
O36 U5 O51 144.2(7) . 3_656
O43 U5 O51 70.6(8) . 3_656
O37 U5 O27 93.7(9) . .
O23 U5 O27 86.6(8) . .
O46 U5 O27 71.8(7) . .
O36 U5 O27 70.2(7) . .
O43 U5 O27 143.5(8) . .
O51 U5 O27 145.4(7) 3_656 .
O33 U6 O19 176.4(14) . .
O33 U6 O50 94.4(13) . .
O19 U6 O50 89.1(11) . .
O33 U6 O45 83.0(13) . 3_656
O19 U6 O45 94.6(11) . 3_656
O50 U6 O45 146.3(10) . 3_656
O33 U6 O47 96.0(13) . 3_656
O19 U6 O47 85.6(11) . 3_656
O50 U6 O47 78.0(11) . 3_656
O45 U6 O47 69.0(11) 3_656 3_656
O33 U6 O42 82.4(12) . .
O19 U6 O42 97.5(10) . .
O50 U6 O42 76.4(9) . .
O45 U6 O42 135.8(10) 3_656 .
O47 U6 O42 154.1(10) 3_656 .
O33 U6 O26 94.8(12) . .
O19 U6 O26 81.9(10) . .
O50 U6 O26 141.0(9) . .
O45 U6 O26 72.6(9) 3_656 .
O47 U6 O26 138.3(9) 3_656 .
O42 U6 O26 67.4(8) . .
O5 As1 O7 117.8(7) . .
O5 As1 O15 105.9(8) . .
O7 As1 O15 106.5(7) . .
O5 As1 C1 112.1(14) . .
O7 As1 C1 113.3(16) . .
O15 As1 C1 99.1(13) . .
O6 As2 O9 108.9(8) . .
O6 As2 O14 107.1(8) . .
O9 As2 O14 110.2(8) . .
O6 As2 C7 112.8(9) . .
O9 As2 C7 114.4(9) . .
O14 As2 C7 103.0(9) . .
O12 As3 O2 118.1(8) . .
O12 As3 O14 101.1(8) . .
O2 As3 O14 104.9(8) . .
O12 As3 C13 110.3(13) . .
O2 As3 C13 116.6(13) . .
O14 As3 C13 103.1(11) . .
O1 As4 O13 116.9(8) . .
O1 As4 O15 104.7(8) . .
O13 As4 O15 107.6(8) . .
O1 As4 C19 112.6(10) . .
O13 As4 C19 109.1(10) . .
O15 As4 C19 105.2(9) . .
O11 As5 O10 117.8(8) . .
O11 As5 O40 104.0(9) . .
O10 As5 O40 105.2(9) . .
O11 As5 C25 110.3(12) . .
O10 As5 C25 113.7(12) . .
O40 As5 C25 104.4(11) . .
O21 As6 O35 110.3(12) . .
O21 As6 O34 99.9(12) . .
O35 As6 O34 108.5(12) . .
O21 As6 C31 112.1(16) . .
O35 As6 C31 111.2(14) . .
O34 As6 C31 114.3(16) . .
O45 As7 O16 108.3(12) . .
O45 As7 O39 107.9(13) . .
O16 As7 O39 108.0(11) . .
O45 As7 C37 109.9(13) . .
O16 As7 C37 114.4(10) . .
O39 As7 C37 108.2(11) . .
O51 As8 O43 118.1(11) . .
O51 As8 O22 107.7(10) . .
O43 As8 O22 105.4(11) . .
O51 As8 C43 111.5(19) . .
O43 As8 C43 108.7(18) . .
O22 As8 C43 104.3(14) . .
O32 As9 O17 115.0(10) . .
O32 As9 O29 111.1(11) . .
O17 As9 O29 102.1(10) . .
O32 As9 C49 103.5(19) . .
O17 As9 C49 116.0(14) . .
O29 As9 C49 109(2) . .
O24 As10 O27 119.8(10) . .
O24 As10 O29 107.0(10) . .
O27 As10 O29 101.5(11) . .
O24 As10 C55 111.5(13) . .
O27 As10 C55 115.5(15) . .
O29 As10 C55 98.0(14) . .
O26 As11 O31 118.3(12) . .
O26 As11 C61 115.9(15) . .
O31 As11 C61 110.7(13) . .
O26 As11 O40 105.6(10) . .
O31 As11 O40 106.8(10) . .
C61 As11 O40 96.8(12) . .
O44 As12 O25 103.6(13) . .
O44 As12 O47 123.6(14) . .
O25 As12 O47 104.0(13) . .
O44 As12 C67 104.1(14) . .
O25 As12 C67 110.7(15) . .
O47 As12 C67 110.5(15) . .
O38 As13 C73 106.0(14) . .
O38 As13 O41 102.3(12) . .
C73 As13 O41 102.8(18) . .
O38 As13 O42 115.9(11) . .
C73 As13 O42 119.2(18) . .
O41 As13 O42 108.6(13) . .
O30 As14 O36 114.8(10) . .
O30 As14 O22 107.6(10) . .
O36 As14 O22 108.4(11) . .
O30 As14 C79 110.3(16) . .
O36 As14 C79 113.8(15) . .
O22 As14 C79 100.8(13) . .
O46 As15 O50 120.1(13) . .
O46 As15 C85 115(2) . .
O50 As15 C85 107.8(19) . .
O46 As15 O41 98.1(12) . .
O50 As15 O41 109.0(13) . .
C85 As15 O41 104.7(15) . .
O52* As16 O52* 91.2(12) 3_656 .
O52* As16 O54* 91.1(7) 3_656 .
O52* As16 O54* 89.6(8) . .
O52* As16 O54* 89.6(8) 3_656 3_656
O52* As16 O54* 91.1(7) . 3_656
O54* As16 O54* 179.0(13) . 3_656
O52* As16 O53* 88.5(7) 3_656 .
O52* As16 O53* 178.8(7) . .
O54* As16 O53* 89.2(7) . .
O54* As16 O53* 90.2(7) 3_656 .
O52* As16 O53* 178.8(7) 3_656 3_656
O52* As16 O53* 88.5(7) . 3_656
O54* As16 O53* 90.2(7) . 3_656
O54* As16 O53* 89.2(7) 3_656 3_656
O53* As16 O53* 91.7(11) . 3_656
As4 O1 U2 133.3(9) . .
As3 O2 U2 130.7(9) . 3_656
As1 O5 U1 126.8(8) . .
As2 O6 U1 132.9(8) . .
As1 O7 U3 130.0(8) . .
As2 O9 U2 134.9(9) . 3_656
As5 O10 U1 129.6(9) . .
As5 O11 U3 129.6(9) . .
As3 O12 U1 128.2(9) . 3_656
As4 O13 U1 129.7(9) . .
As2 O14 As3 131.2(10) . .
As1 O15 As4 127.0(10) . .
As7 O16 U2 136.4(11) . .
As9 O17 U3 132.3(9) . .
As6 O21 U2 152.2(14) . .
As8 O22 As14 124.9(13) . .
As10 O24 U4 131.5(10) . .
As12 O25 U4 145.4(13) . .
As11 O26 U6 132.6(13) . .
As10 O27 U5 131.9(11) . .
As9 O29 As10 128.9(14) . .
As14 O30 U4 137.1(11) . .
As11 O31 U3 128.3(11) . .
As9 O32 U4 134.0(11) . .
As6 O34 U4 158.0(14) . .
As14 O36 U5 127.8(11) . .
As13 O38 U3 128.6(11) . .
As5 O40 As11 124.0(11) . .
As13 O41 As15 122.9(15) . .
As13 O42 U6 127.5(13) . .
As8 O43 U5 130.2(13) . .
As7 O45 U6 164.7(17) . 3_656
As15 O46 U5 146.8(13) . .
As12 O47 U6 153.7(17) . 3_656
As15 O50 U6 148.8(16) . .
As8 O51 U5 132.9(11) . 3_656
C2 C1 C6 120.0 . .
C2 C1 As1 121(3) . .
C6 C1 As1 119(3) . .
C3 C2 C1 120.0 . .
C2 C3 C4 120.0 . .
C5 C4 C3 120.0 . .
C4 C5 C6 120.0 . .
C5 C6 C1 120.0 . .
C8 C7 C12 120.0 . .
C8 C7 As2 122.7(13) . .
C12 C7 As2 117.3(13) . .
C7 C8 C9 120.0 . .
C10 C9 C8 120.0 . .
C9 C10 C11 120.0 . .
C12 C11 C10 120.0 . .
C11 C12 C7 120.0 . .
C14 C13 C18 120.0 . .
C14 C13 As3 122(2) . .
C18 C13 As3 118(2) . .
C13 C14 C15 120.0 . .
C16 C15 C14 120.0 . .
C17 C16 C15 120.0 . .
C18 C17 C16 120.0 . .
C17 C18 C13 120.0 . .
C20 C19 C24 120.0 . .
C20 C19 As4 123.3(17) . .
C24 C19 As4 116.4(17) . .
C19 C20 C21 120.0 . .
C22 C21 C20 120.0 . .
C21 C22 C23 120.0 . .
C24 C23 C22 120.0 . .
C23 C24 C19 120.0 . .
C26 C25 C30 120.0 . .
C26 C25 As5 121(2) . .
C30 C25 As5 119(2) . .
C25 C26 C27 120.0 . .
C28 C27 C26 120.0 . .
C27 C28 C29 120.0 . .
C30 C29 C28 120.0 . .
C29 C30 C25 120.0 . .
C32 C31 C36 120.0 . .
C32 C31 As6 121(3) . .
C36 C31 As6 118(3) . .
C33 C32 C31 120.0 . .
C32 C33 C34 120.0 . .
C35 C34 C33 120.0 . .
C36 C35 C34 120.0 . .
C35 C36 C31 120.0 . .
C38 C37 C42 120.0 . .
C38 C37 As7 116.2(15) . .
C42 C37 As7 123.8(15) . .
C39 C38 C37 120.0 . .
C38 C39 C40 120.0 . .
C39 C40 C41 120.0 . .
C40 C41 C42 120.0 . .
C41 C42 C37 120.0 . .
C44 C43 C48 120.0 . .
C44 C43 As8 120(4) . .
C48 C43 As8 120(4) . .
C45 C44 C43 120.0 . .
C44 C45 C46 120.0 . .
C45 C46 C47 120.0 . .
C48 C47 C46 120.0 . .
C47 C48 C43 120.0 . .
C50 C49 C54 120.0 . .
C50 C49 As9 116(4) . .
C54 C49 As9 124(4) . .
C51 C50 C49 120.0 . .
C50 C51 C52 120.0 . .
C53 C52 C51 120.0 . .
C54 C53 C52 120.0 . .
C53 C54 C49 120.0 . .
C56 C55 C60 120.0 . .
C56 C55 As10 119(3) . .
C60 C55 As10 120(3) . .
C57 C56 C55 120.0 . .
C56 C57 C58 120.0 . .
C59 C58 C57 120.0 . .
C58 C59 C60 120.0 . .
C59 C60 C55 120.0 . .
C62 C61 C66 120.0 . .
C62 C61 As11 121(3) . .
C66 C61 As11 118(3) . .
C61 C62 C63 120.0 . .
C64 C63 C62 120.0 . .
C63 C64 C65 120.0 . .
C66 C65 C64 120.0 . .
C65 C66 C61 120.0 . .
C68 C67 C72 120.0 . .
C68 C67 As12 115(2) . .
C72 C67 As12 125(2) . .
C69 C68 C67 120.0 . .
C70 C69 C68 120.0 . .
C69 C70 C71 120.0 . .
C72 C71 C70 120.0 . .
C71 C72 C67 120.0 . .
C74 C73 C78 120.0 . .
C74 C73 As13 119(3) . .
C78 C73 As13 120(3) . .
C75 C74 C73 120.0 . .
C74 C75 C76 120.0 . .
C77 C76 C75 120.0 . .
C78 C77 C76 120.0 . .
C77 C78 C73 120.0 . .
C80 C79 C84 120.0 . .
C80 C79 As14 116(3) . .
C84 C79 As14 124(3) . .
C79 C80 C81 120.0 . .
C82 C81 C80 120.0 . .
C81 C82 C83 120.0 . .
C84 C83 C82 120.0 . .
C83 C84 C79 120.0 . .
C86 C85 C90 120.0 . .
C86 C85 As15 115(4) . .
C90 C85 As15 125(4) . .
C85 C86 C87 120.0 . .
C88 C87 C86 120.0 . .
C87 C88 C89 120.0 . .
C90 C89 C88 120.0 . .
C89 C90 C85 120.0 . .

loop_
_geom_bond_atom_site_label_1
_geom_bond_atom_site_label_2
_geom_bond_distance
_geom_bond_site_symmetry_2
U1 O8 1.744(17) .
U1 O3 1.787(16) .
U1 O10 2.336(16) .
U1 O13 2.355(16) .
U1 O6 2.363(15) .
U1 O5 2.386(15) .
U1 O12 2.417(16) 3_656
U2 O4 1.790(19) .
U2 O18 1.775(16) .
U2 O21 2.31(2) .
U2 O9 2.366(17) 3_656
U2 O2 2.357(17) 3_656
U2 O1 2.405(16) .
U2 O16 2.42(2) .
U3 O28 1.77(2) .
U3 O20 1.783(17) .
U3 O11 2.334(17) .
U3 O31 2.38(2) .
U3 O17 2.394(17) .
U3 O7 2.393(15) .
U3 O38 2.42(2) .
U4 O48 1.65(3) .
U4 O49 1.806(19) .
U4 O34 2.28(2) .
U4 O24 2.34(2) .
U4 O25 2.34(2) .
U4 O30 2.39(2) .
U4 O32 2.44(2) .
U5 O37 1.79(2) .
U5 O23 1.78(2) .
U5 O46 2.34(2) .
U5 O36 2.36(2) .
U5 O43 2.33(2) .
U5 O51 2.38(2) 3_656
U5 O27 2.41(2) .
U6 O33 1.69(3) .
U6 O19 1.79(3) .
U6 O50 2.17(3) .
U6 O45 2.26(3) 3_656
U6 O47 2.30(3) 3_656
U6 O42 2.43(3) .
U6 O26 2.53(2) .
As1 O5 1.641(15) .
As1 O7 1.677(15) .
As1 O15 1.766(17) .
As1 C1 1.86(3) .
As2 O6 1.655(15) .
As2 O9 1.651(16) .
As2 O14 1.709(17) .
As2 C7 1.846(15) .
As3 O12 1.631(17) .
As3 O2 1.660(17) .
As3 O14 1.753(17) .
As3 C13 1.86(2) .
As4 O1 1.633(16) .
As4 O13 1.651(17) .
As4 O15 1.773(17) .
As4 C19 1.900(18) .
As5 O11 1.661(17) .
As5 O10 1.689(17) .
As5 O40 1.77(2) .
As5 C25 1.85(2) .
As6 O21 1.65(2) .
As6 O35 1.67(3) .
As6 O34 1.67(2) .
As6 C31 1.83(3) .
As7 O45 1.63(3) .
As7 O16 1.66(2) .
As7 O39 1.69(2) .
As7 C37 1.914(16) .
As8 O51 1.65(2) .
As8 O43 1.67(2) .
As8 O22 1.78(2) .
As8 C43 1.86(3) .
As9 O32 1.55(2) .
As9 O17 1.630(17) .
As9 O29 1.75(2) .
As9 C49 1.84(3) .
As10 O24 1.678(19) .
As10 O27 1.69(2) .
As10 O29 1.78(2) .
As10 C55 1.84(2) .
As11 O26 1.59(2) .
As11 O31 1.60(2) .
As11 C61 1.89(2) .
As11 O40 1.92(2) .
As12 O44 1.62(3) .
As12 O25 1.67(2) .
As12 O47 1.71(3) .
As12 C67 1.82(2) .
As13 O38 1.62(2) .
As13 C73 1.71(3) .
As13 O41 1.78(3) .
As13 O42 1.80(3) .
As14 O30 1.65(2) .
As14 O36 1.68(2) .
As14 O22 1.79(2) .
As14 C79 2.00(3) .
As15 O46 1.63(2) .
As15 O50 1.63(3) .
As15 C85 1.85(3) .
As15 O41 1.99(3) .
As16 O52* 1.679(16) 3_656
As16 O52* 1.679(16) .
As16 O54* 1.687(14) .
As16 O54* 1.687(14) 3_656
As16 O53* 1.699(16) .
As16 O53* 1.699(16) 3_656
O2 U2 2.357(17) 3_656
O9 U2 2.366(17) 3_656
O12 U1 2.417(16) 3_656
O45 U6 2.26(3) 3_656
O47 U6 2.30(3) 3_656
O51 U5 2.38(2) 3_656
C1 C2 1.3900 .
C1 C6 1.3900 .
C2 C3 1.3900 .
C3 C4 1.3900 .
C4 C5 1.3900 .
C5 C6 1.3900 .
C7 C8 1.3900 .
C7 C12 1.3900 .
C8 C9 1.3900 .
C9 C10 1.3900 .
C10 C11 1.3900 .
C11 C12 1.3900 .
C13 C14 1.3900 .
C13 C18 1.3900 .
C14 C15 1.3900 .
C15 C16 1.3900 .
C16 C17 1.3900 .
C17 C18 1.3900 .
C19 C20 1.3900 .
C19 C24 1.3900 .
C20 C21 1.3900 .
C21 C22 1.3900 .
C22 C23 1.3900 .
C23 C24 1.3900 .
C25 C26 1.3900 .
C25 C30 1.3900 .
C26 C27 1.3900 .
C27 C28 1.3900 .
C28 C29 1.3900 .
C29 C30 1.3900 .
C31 C32 1.3900 .
C31 C36 1.3900 .
C32 C33 1.3900 .
C33 C34 1.3900 .
C34 C35 1.3900 .
C35 C36 1.3900 .
C37 C38 1.3900 .
C37 C42 1.3900 .
C38 C39 1.3900 .
C39 C40 1.3900 .
C40 C41 1.3900 .
C41 C42 1.3900 .
C43 C44 1.3900 .
C43 C48 1.3900 .
C44 C45 1.3900 .
C45 C46 1.3900 .
C46 C47 1.3900 .
C47 C48 1.3900 .
C49 C50 1.3900 .
C49 C54 1.3900 .
C50 C51 1.3900 .
C51 C52 1.3900 .
C52 C53 1.3900 .
C53 C54 1.3900 .
C55 C56 1.3900 .
C55 C60 1.3900 .
C56 C57 1.3900 .
C57 C58 1.3900 .
C58 C59 1.3900 .
C59 C60 1.3900 .
C61 C62 1.3900 .
C61 C66 1.3900 .
C62 C63 1.3900 .
C63 C64 1.3900 .
C64 C65 1.3900 .
C65 C66 1.3900 .
C67 C68 1.3900 .
C67 C72 1.3900 .
C68 C69 1.3900 .
C69 C70 1.3900 .
C70 C71 1.3900 .
C71 C72 1.3900 .
C73 C74 1.3900 .
C73 C78 1.3900 .
C74 C75 1.3900 .
C75 C76 1.3900 .
C76 C77 1.3900 .
C77 C78 1.3900 .
C79 C80 1.3900 .
C79 C84 1.3900 .
C80 C81 1.3900 .
C81 C82 1.3900 .
C82 C83 1.3900 .
C83 C84 1.3900 .
C85 C86 1.3900 .
C85 C90 1.3900 .
C86 C87 1.3900 .
C87 C88 1.3900 .
C88 C89 1.3900 .
C89 C90 1.3900 .

loop_
_platon_squeeze_void_nr
_platon_squeeze_void_average_x
_platon_squeeze_void_average_y
_platon_squeeze_void_average_z
_platon_squeeze_void_volume
_platon_squeeze_void_count_electrons
_platon_squeeze_void_content
1 0.000 0.206 0.250 984 504 ' '
2 0.500 0.294 0.750 986 505 ' '
3 0.291 0.162 0.339 7 3 ' '
4 0.709 0.162 0.161 6 2 ' '
5 0.176 0.214 0.006 14 5 ' '
6 0.824 0.214 0.494 14 5 ' '
7 0.324 0.286 0.506 13 5 ' '
8 0.676 0.286 -0.006 14 6 ' '
9 0.209 0.338 0.839 6 2 ' '
10 0.791 0.338 0.661 6 2 ' '
11 0.500 0.706 0.250 984 506 ' '
12 0.000 0.794 0.750 986 508 ' '
13 0.209 0.662 0.339 6 3 ' '
14 0.791 0.662 0.161 7 2 ' '
15 0.324 0.714 0.006 14 5 ' '
16 0.676 0.714 0.494 14 6 ' '
17 0.176 0.786 0.506 14 5 ' '
18 0.824 0.786 -0.006 13 5 ' '
19 0.291 0.838 0.839 6 2 ' '
20 0.709 0.838 0.661 6 2 ' '
